data_1515768
loop_
_publ_author_name
'Lalonde, Rebecca L.'
'Brenzovich, Jr, William E'
'Benitez, Diego'
'Tkatchouk, Ekaterina'
'Kelley, Kotaro'
'Goddard, 3rd, William A'
'Toste, F. Dean'

_publ_section_title
;
 Alkylgold complexes by the intramolecular aminoauration of unactivated
 alkenes.
;
_journal_issue 2
_journal_name_full 'Chemical science (Royal Society of Chemistry : 2010)'
_journal_page_first 226
_journal_paper_doi 10.1039/C0SC00255K
_journal_volume 1
_journal_year 2010
_chemical_formula_sum 'C44 H52 Au N2 O3 P'
_chemical_formula_weight 884.81
_chemical_name_common rkl-100180-E10
_chemical_name_systematic
;
toste03
;
_space_group.centring_type P

_space_group_crystal_system monoclinic
_space_group_IT_number 14
_space_group_name_Hall '-P 2yn'
_space_group_name_H-M_alt 'P 1 21/n 1'
_atom_sites_solution_hydrogens geom
_atom_sites_solution_primary direct
_atom_sites_solution_secondary difmap
_audit_creation_method SHELXL-97
_cell_angle_alpha 90.00
_cell_angle_beta 92.118(2)
_cell_angle_gamma 90.00
_cell_formula_units_Z 4
_cell_length_a 8.8343(11)
_cell_length_b 27.110(4)
_cell_length_c 17.039(2)
_cell_measurement_reflns_used 3696
_cell_measurement_temperature 123(2)
_cell_measurement_theta_max 25.18
_cell_measurement_theta_min 2.39
_cell_volume 4078.0(9)
_computing_cell_refinement 'Bruker SAINT'
_computing_data_collection 'Bruker APEX2'
_computing_data_reduction 'Bruker SAINT'
_computing_molecular_graphics ORTEP-32
_computing_publication_material WinGX
_computing_structure_refinement SHELXL-97
_computing_structure_solution SIR-2004
_diffrn_ambient_temperature 123(2)
_diffrn_detector_area_resol_mean 8.366
_diffrn_measured_fraction_theta_full 0.999
_diffrn_measured_fraction_theta_max 0.996
_diffrn_measurement_device_type 'Bruker APEX-I CCD'
_diffrn_measurement_method 'phi and omega scans'
_diffrn_radiation_monochromator graphite
_diffrn_radiation_source 'fine-focus sealed tube'
_diffrn_radiation_type MoK\a
_diffrn_radiation_wavelength 0.71073
_diffrn_reflns_av_R_equivalents 0.0785
_diffrn_reflns_av_sigmaI/netI 0.0572
_diffrn_reflns_limit_h_max 10
_diffrn_reflns_limit_h_min -10
_diffrn_reflns_limit_k_max 31
_diffrn_reflns_limit_k_min -32
_diffrn_reflns_limit_l_max 20
_diffrn_reflns_limit_l_min -20
_diffrn_reflns_number 49189
_diffrn_reflns_theta_full 25.00
_diffrn_reflns_theta_max 25.37
_diffrn_reflns_theta_min 1.41
_exptl_absorpt_coefficient_mu 3.687
_exptl_absorpt_correction_T_max 0.9299
_exptl_absorpt_correction_T_min 0.7094
_exptl_absorpt_correction_type multi-scan
_exptl_absorpt_process_details SADABS
_exptl_crystal_colour yellow
_exptl_crystal_density_diffrn 1.441
_exptl_crystal_density_method 'not measured'
_exptl_crystal_description plate
_exptl_crystal_F_000 1792
_exptl_crystal_size_max 0.10
_exptl_crystal_size_mid 0.10
_exptl_crystal_size_min 0.02
_refine_diff_density_max 3.177
_refine_diff_density_min -1.607
_refine_diff_density_rms 0.198
_refine_ls_extinction_method none
_refine_ls_goodness_of_fit_ref 1.251
_refine_ls_hydrogen_treatment constr
_refine_ls_matrix_type full
_refine_ls_number_parameters 465
_refine_ls_number_reflns 7475
_refine_ls_number_restraints 0
_refine_ls_restrained_S_all 1.251
_refine_ls_R_factor_all 0.0844
_refine_ls_R_factor_gt 0.0656
_refine_ls_shift/su_max 0.197
_refine_ls_shift/su_mean 0.003
_refine_ls_structure_factor_coef Fsqd
_refine_ls_weighting_details 'calc w=1/[\s^2^(Fo^2^)+(0.0000P)^2^+90.8796P] where P=(Fo^2^+2Fc^2^)/3'
_refine_ls_weighting_scheme calc
_refine_ls_wR_factor_gt 0.1566
_refine_ls_wR_factor_ref 0.1636
_reflns_number_gt 5938
_reflns_number_total 7475
_reflns_threshold_expression >2sigma(I)
_cod_data_source_file c0sc00255k.txt
_cod_data_source_block toste03
_cod_depositor_comments
;
 Removed the _space_group.IT_number data item since it had an incorrect
 value and renamed several space group related data items.

 Antanas Vaitkus,
 2020-11-08

The following automatic conversions were performed:

'_symmetry_cell_setting' value 'Monoclinic' changed to 'monoclinic'
according to
/usr/data/users/saulius/automatic-downloads/retrospective/RSC/lib/dictionaries/cif_core.dic
dictionary named 'cif_core.dic' version 2.4.2 from 2011-04-26.

Automatic conversion script
Id: cif_fix_values 2281 2013-09-26 08:29:07Z andrius 

The following automatic conversions were performed:

'_space_group.centring_type' value 'primitive' was replaced with the
value 'P' as specified in the replacement file
'/home/antanas/src/cod-tools/trunk/data/replacement-values/replacement_values.lst'.

Automatic conversion script
Id: cif_fix_values 5642 2017-10-24 12:04:52Z antanas 
;
_cod_original_cell_volume 4078.1(9)
_cod_original_sg_symbol_H-M P2(1)/n
_cod_database_code 1515768

loop_
_symmetry_equiv_pos_as_xyz
'x, y, z'
'-x+1/2, y+1/2, -z+1/2'
'-x, -y, -z'
'x-1/2, -y-1/2, z-1/2'

loop_
_atom_site_label
_atom_site_type_symbol
_atom_site_fract_x
_atom_site_fract_y
_atom_site_fract_z
_atom_site_U_iso_or_equiv
_atom_site_adp_type
_atom_site_occupancy
_atom_site_symmetry_multiplicity
_atom_site_calc_flag
_atom_site_refinement_flags
C1 C 0.4631(10) 0.2404(4) 0.5088(5) 0.016(2) Uani 1 1 d .
C2 C 0.4098(15) 0.2880(5) 0.5109(7) 0.035(3) Uani 1 1 d .
H2 H 0.4137 0.3073 0.4644 0.042 Uiso 1 1 calc R
C3 C 0.3507(16) 0.3094(5) 0.5772(8) 0.044(3) Uani 1 1 d .
H3 H 0.3170 0.3427 0.5759 0.053 Uiso 1 1 calc R
C4 C 0.3414(17) 0.2820(6) 0.6445(8) 0.046(4) Uani 1 1 d .
H4 H 0.2999 0.2963 0.6898 0.056 Uiso 1 1 calc R
C5 C 0.3915(16) 0.2343(5) 0.6468(7) 0.042(3) Uani 1 1 d .
H5 H 0.3829 0.2154 0.6933 0.050 Uiso 1 1 calc R
C6 C 0.4552(14) 0.2133(4) 0.5809(6) 0.030(3) Uani 1 1 d .
H6 H 0.4938 0.1807 0.5838 0.036 Uiso 1 1 calc R
C7 C 0.4956(13) 0.1500(4) 0.4203(6) 0.024(2) Uani 1 1 d .
C8 C 0.3750(13) 0.1328(4) 0.3728(7) 0.028(3) Uani 1 1 d .
H8 H 0.3145 0.1557 0.3434 0.034 Uiso 1 1 calc R
C9 C 0.3417(15) 0.0829(5) 0.3676(7) 0.035(3) Uani 1 1 d .
H9 H 0.2586 0.0715 0.3356 0.042 Uiso 1 1 calc R
C10 C 0.4347(16) 0.0494(5) 0.4112(7) 0.037(3) Uani 1 1 d .
H10 H 0.4151 0.0150 0.4078 0.045 Uiso 1 1 calc R
C11 C 0.5517(14) 0.0661(4) 0.4580(7) 0.031(3) Uani 1 1 d .
H11 H 0.6115 0.0433 0.4878 0.038 Uiso 1 1 calc R
C12 C 0.5846(13) 0.1152(4) 0.4626(7) 0.028(3) Uani 1 1 d .
H12 H 0.6683 0.1260 0.4947 0.033 Uiso 1 1 calc R
C13 C 0.7414(12) 0.2193(4) 0.4299(7) 0.023(2) Uani 1 1 d .
C14 C 0.8230(16) 0.2118(5) 0.3655(8) 0.043(3) Uani 1 1 d .
H14 H 0.7718 0.2030 0.3175 0.052 Uiso 1 1 calc R
C15 C 0.9751(16) 0.2164(5) 0.3674(8) 0.045(4) Uani 1 1 d .
H15 H 1.0279 0.2109 0.3206 0.054 Uiso 1 1 calc R
C16 C 1.0549(14) 0.2285(4) 0.4343(8) 0.037(3) Uani 1 1 d .
H16 H 1.1619 0.2319 0.4339 0.045 Uiso 1 1 calc R
C17 C 0.9797(15) 0.2360(5) 0.5026(7) 0.038(3) Uani 1 1 d .
H17 H 1.0348 0.2439 0.5499 0.045 Uiso 1 1 calc R
C18 C 0.8211(13) 0.2319(5) 0.5023(7) 0.033(3) Uani 1 1 d .
H18 H 0.7677 0.2373 0.5489 0.039 Uiso 1 1 calc R
C19 C 0.3344(13) 0.2978(4) 0.2246(6) 0.023(2) Uani 1 1 d .
H19A H 0.4065 0.3014 0.1819 0.028 Uiso 1 1 calc R
H19B H 0.2428 0.2808 0.2031 0.028 Uiso 1 1 calc R
C20 C 0.2910(14) 0.3494(4) 0.2560(6) 0.028(3) Uani 1 1 d .
H20 H 0.3823 0.3650 0.2822 0.034 Uiso 1 1 calc R
C21 C 0.1638(14) 0.3469(4) 0.3147(7) 0.029(3) Uani 1 1 d .
H21A H 0.0939 0.3193 0.3015 0.034 Uiso 1 1 calc R
H21B H 0.2061 0.3420 0.3688 0.034 Uiso 1 1 calc R
C22 C 0.0814(12) 0.3961(4) 0.3080(6) 0.023(2) Uani 1 1 d .
C23 C 0.0791(13) 0.4023(5) 0.2176(7) 0.029(3) Uani 1 1 d .
H23A H -0.0040 0.3829 0.1924 0.035 Uiso 1 1 calc R
H23B H 0.0660 0.4374 0.2028 0.035 Uiso 1 1 calc R
C24 C -0.0818(13) 0.3955(4) 0.3364(6) 0.026(3) Uani 1 1 d .
C25 C -0.1384(16) 0.3574(5) 0.3811(9) 0.050(4) Uani 1 1 d .
H25 H -0.0763 0.3299 0.3949 0.060 Uiso 1 1 calc R
C26 C -0.2866(18) 0.3598(6) 0.4054(11) 0.065(5) Uani 1 1 d .
H26 H -0.3257 0.3331 0.4346 0.078 Uiso 1 1 calc R
C27 C -0.3770(16) 0.3992(6) 0.3886(8) 0.048(4) Uani 1 1 d .
H27 H -0.4772 0.4003 0.4068 0.058 Uiso 1 1 calc R
C28 C -0.3231(17) 0.4372(6) 0.3453(8) 0.050(4) Uani 1 1 d .
H28 H -0.3864 0.4645 0.3320 0.060 Uiso 1 1 calc R
C29 C -0.1745(15) 0.4358(5) 0.3209(8) 0.043(3) Uani 1 1 d .
H29 H -0.1359 0.4631 0.2929 0.052 Uiso 1 1 calc R
C30 C 0.1707(14) 0.4363(4) 0.3529(7) 0.030(3) Uani 1 1 d .
C31 C 0.1772(17) 0.4341(6) 0.4336(8) 0.049(4) Uani 1 1 d .
H31 H 0.1282 0.4079 0.4597 0.059 Uiso 1 1 calc R
C32 C 0.2555(19) 0.4702(8) 0.4774(10) 0.072(6) Uani 1 1 d .
H32 H 0.2616 0.4678 0.5330 0.087 Uiso 1 1 calc R
C33 C 0.3232(18) 0.5087(7) 0.4410(11) 0.063(5) Uani 1 1 d .
H33 H 0.3743 0.5335 0.4713 0.076 Uiso 1 1 calc R
C34 C 0.3172(16) 0.5116(5) 0.3608(10) 0.052(4) Uani 1 1 d .
H34 H 0.3643 0.5383 0.3351 0.062 Uiso 1 1 calc R
C35 C 0.2410(15) 0.4750(5) 0.3166(8) 0.042(3) Uani 1 1 d .
H35 H 0.2380 0.4768 0.2609 0.051 Uiso 1 1 calc R
C36 C 0.3103(13) 0.4109(4) 0.1457(6) 0.026(3) Uani 1 1 d .
C37 C 0.5656(14) 0.4177(5) 0.0862(8) 0.035(3) Uani 1 1 d .
C38 C 0.5047(15) 0.4157(6) -0.0002(8) 0.044(4) Uani 1 1 d .
H38A H 0.4932 0.3813 -0.0167 0.066 Uiso 1 1 calc R
H38B H 0.5763 0.4324 -0.0340 0.066 Uiso 1 1 calc R
H38C H 0.4063 0.4324 -0.0046 0.066 Uiso 1 1 calc R
C39 C 0.6070(19) 0.4696(6) 0.1120(10) 0.059(4) Uani 1 1 d .
H39A H 0.5161 0.4903 0.1099 0.089 Uiso 1 1 calc R
H39B H 0.6820 0.4831 0.0770 0.089 Uiso 1 1 calc R
H39C H 0.6497 0.4688 0.1659 0.089 Uiso 1 1 calc R
C40 C 0.7071(13) 0.3853(6) 0.0943(9) 0.048(4) Uani 1 1 d .
H40A H 0.7386 0.3824 0.1499 0.072 Uiso 1 1 calc R
H40B H 0.7890 0.4002 0.0652 0.072 Uiso 1 1 calc R
H40C H 0.6844 0.3524 0.0730 0.072 Uiso 1 1 calc R
C41 C 0.385(4) 0.1471(14) 0.147(2) 0.21(2) Uani 1 1 d .
H41A H 0.3519 0.1816 0.1482 0.313 Uiso 1 1 calc R
H41B H 0.3108 0.1263 0.1725 0.313 Uiso 1 1 calc R
H41C H 0.3945 0.1366 0.0924 0.313 Uiso 1 1 calc R
C42 C 0.565(3) 0.0936(7) 0.1868(14) 0.085(6) Uani 1 1 d .
H42A H 0.5900 0.0839 0.1328 0.102 Uiso 1 1 calc R
H42B H 0.4770 0.0738 0.2022 0.102 Uiso 1 1 calc R
C43 C 0.694(3) 0.0824(8) 0.2398(14) 0.103(9) Uani 1 1 d .
H43A H 0.6720 0.0938 0.2934 0.124 Uiso 1 1 calc R
H43B H 0.7092 0.0462 0.2418 0.124 Uiso 1 1 calc R
C44 C 0.942(4) 0.0945(9) 0.2718(16) 0.155(14) Uani 1 1 d .
H44A H 0.9269 0.1131 0.3203 0.232 Uiso 1 1 calc R
H44B H 1.0364 0.1053 0.2486 0.232 Uiso 1 1 calc R
H44C H 0.9482 0.0592 0.2838 0.232 Uiso 1 1 calc R
N1 N 0.2263(10) 0.3840(3) 0.1945(5) 0.024(2) Uani 1 1 d .
N2 N 0.4593(11) 0.3957(4) 0.1382(5) 0.028(2) Uani 1 1 d .
H2A H 0.4914 0.3708 0.1675 0.034 Uiso 1 1 calc R
P1 P 0.5367(3) 0.21526(10) 0.42172(16) 0.0211(6) Uani 1 1 d .
Au1 Au 0.43251(5) 0.256620(15) 0.31545(2) 0.02429(14) Uani 1 1 d .
O1 O 0.2607(10) 0.4480(3) 0.1117(5) 0.038(2) Uani 1 1 d .
O2 O 0.526(2) 0.1427(6) 0.1870(11) 0.125(6) Uani 1 1 d .
O3 O 0.816(3) 0.1035(6) 0.2170(9) 0.126(7) Uani 1 1 d .

loop_
_atom_site_aniso_label
_atom_site_aniso_U_11
_atom_site_aniso_U_22
_atom_site_aniso_U_33
_atom_site_aniso_U_23
_atom_site_aniso_U_13
_atom_site_aniso_U_12
C1 0.013(5) 0.015(5) 0.020(5) -0.004(4) 0.008(4) 0.003(4)
C2 0.047(8) 0.039(8) 0.020(6) -0.002(5) 0.014(5) 0.022(6)
C3 0.054(9) 0.036(8) 0.042(8) -0.008(6) -0.005(7) 0.018(7)
C4 0.054(9) 0.053(9) 0.031(7) -0.018(6) -0.004(6) 0.010(7)
C5 0.052(8) 0.055(9) 0.018(6) 0.001(6) 0.001(6) 0.002(7)
C6 0.037(7) 0.029(7) 0.025(6) -0.003(5) 0.000(5) 0.008(5)
C7 0.030(6) 0.022(6) 0.021(6) -0.001(4) 0.003(5) 0.005(5)
C8 0.021(6) 0.030(7) 0.032(6) -0.002(5) -0.004(5) -0.001(5)
C9 0.034(7) 0.039(8) 0.031(7) -0.005(5) 0.003(6) -0.009(6)
C10 0.054(9) 0.022(7) 0.036(7) -0.003(5) 0.009(6) -0.006(6)
C11 0.039(7) 0.025(7) 0.031(6) 0.011(5) 0.001(6) 0.004(5)
C12 0.028(6) 0.023(6) 0.032(6) -0.003(5) 0.000(5) -0.004(5)
C13 0.018(6) 0.016(6) 0.034(6) 0.008(5) 0.002(5) 0.004(4)
C14 0.038(8) 0.055(9) 0.037(7) 0.004(6) -0.003(6) 0.005(7)
C15 0.049(9) 0.048(9) 0.040(8) -0.002(6) 0.014(7) -0.001(7)
C16 0.027(7) 0.024(7) 0.062(9) 0.000(6) 0.004(6) -0.003(5)
C17 0.045(8) 0.034(7) 0.034(7) 0.004(6) -0.001(6) -0.007(6)
C18 0.025(6) 0.037(8) 0.036(7) -0.001(5) 0.001(5) -0.002(5)
C19 0.023(6) 0.029(6) 0.019(5) -0.005(4) 0.008(5) 0.004(5)
C20 0.035(7) 0.025(6) 0.024(6) 0.007(5) 0.000(5) 0.005(5)
C21 0.032(7) 0.028(7) 0.027(6) 0.001(5) 0.003(5) 0.001(5)
C22 0.022(6) 0.030(6) 0.018(5) -0.003(4) 0.003(4) 0.003(5)
C23 0.030(7) 0.031(7) 0.027(6) 0.005(5) 0.001(5) 0.012(5)
C24 0.025(6) 0.029(7) 0.025(6) -0.006(5) 0.003(5) 0.004(5)
C25 0.036(8) 0.036(8) 0.079(11) 0.003(7) 0.015(8) 0.004(6)
C26 0.046(10) 0.034(9) 0.118(16) 0.001(9) 0.035(10) -0.004(7)
C27 0.037(8) 0.061(10) 0.048(9) -0.025(7) 0.005(7) -0.009(7)
C28 0.043(9) 0.069(11) 0.038(8) 0.000(7) 0.006(7) 0.016(8)
C29 0.039(8) 0.054(9) 0.037(7) 0.015(6) 0.013(6) 0.019(7)
C30 0.028(6) 0.028(7) 0.033(7) -0.003(5) -0.007(5) 0.007(5)
C31 0.052(9) 0.060(10) 0.035(8) -0.004(7) -0.007(7) -0.003(8)
C32 0.054(11) 0.120(17) 0.043(9) -0.031(10) -0.013(8) -0.007(11)
C33 0.038(9) 0.070(12) 0.080(13) -0.045(10) -0.004(8) -0.009(8)
C34 0.041(9) 0.034(8) 0.079(12) -0.018(7) 0.003(8) -0.005(7)
C35 0.041(8) 0.039(8) 0.046(8) -0.011(6) -0.005(6) 0.010(6)
C36 0.023(6) 0.033(7) 0.022(6) -0.002(5) -0.009(5) 0.010(5)
C37 0.030(7) 0.035(7) 0.040(7) 0.010(6) -0.002(6) 0.001(6)
C38 0.031(7) 0.068(10) 0.033(7) 0.007(7) 0.004(6) 0.007(7)
C39 0.056(10) 0.045(9) 0.077(12) 0.010(8) 0.002(9) -0.008(8)
C40 0.014(6) 0.058(10) 0.071(10) 0.018(8) -0.010(6) -0.002(6)
C41 0.14(3) 0.27(5) 0.21(4) -0.08(3) -0.13(3) 0.06(3)
C42 0.106(17) 0.055(12) 0.096(16) 0.017(12) 0.030(13) 0.001(13)
C43 0.16(3) 0.057(13) 0.098(17) 0.009(12) 0.073(19) -0.008(15)
C44 0.28(4) 0.074(17) 0.11(2) 0.000(15) -0.05(2) 0.06(2)
N1 0.025(5) 0.027(5) 0.020(5) 0.004(4) -0.004(4) 0.005(4)
N2 0.024(5) 0.031(6) 0.029(5) 0.008(4) -0.006(4) 0.005(4)
P1 0.0237(15) 0.0205(15) 0.0189(14) 0.0018(11) -0.0016(11) 0.0025(12)
Au1 0.0267(2) 0.0241(2) 0.0218(2) 0.00176(19) -0.00227(15) 0.0040(2)
O1 0.043(5) 0.037(5) 0.035(5) 0.011(4) 0.001(4) 0.015(4)
O2 0.137(16) 0.091(12) 0.147(16) 0.035(11) 0.019(13) -0.005(11)
O3 0.21(2) 0.094(12) 0.077(11) 0.023(9) 0.012(12) -0.048(13)

loop_
_atom_type_symbol
_atom_type_description
_atom_type_scat_dispersion_real
_atom_type_scat_dispersion_imag
_atom_type_scat_source
C C 0.0033 0.0016 'International Tables Vol C Tables 4.2.6.8 and 6.1.1.4'
H H 0.0000 0.0000 'International Tables Vol C Tables 4.2.6.8 and 6.1.1.4'
N N 0.0061 0.0033 'International Tables Vol C Tables 4.2.6.8 and 6.1.1.4'
P P 0.1023 0.0942 'International Tables Vol C Tables 4.2.6.8 and 6.1.1.4'
Au Au -2.0133 8.8022 'International Tables Vol C Tables 4.2.6.8 and 6.1.1.4'
O O 0.0106 0.0060 'International Tables Vol C Tables 4.2.6.8 and 6.1.1.4'

loop_
_geom_angle_atom_site_label_1
_geom_angle_atom_site_label_2
_geom_angle_atom_site_label_3
_geom_angle
C2 C1 C6 115.5(9)
C2 C1 P1 121.1(8)
C6 C1 P1 123.3(8)
C1 C2 C3 123.5(12)
C1 C2 H2 118.3
C3 C2 H2 118.3
C4 C3 C2 119.4(13)
C4 C3 H3 120.3
C2 C3 H3 120.3
C5 C4 C3 120.4(13)
C5 C4 H4 119.8
C3 C4 H4 119.8
C4 C5 C6 120.1(12)
C4 C5 H5 119.9
C6 C5 H5 119.9
C5 C6 C1 121.0(11)
C5 C6 H6 119.5
C1 C6 H6 119.5
C8 C7 C12 118.3(10)
C8 C7 P1 118.9(9)
C12 C7 P1 122.8(9)
C9 C8 C7 121.2(11)
C9 C8 H8 119.4
C7 C8 H8 119.4
C8 C9 C10 118.4(12)
C8 C9 H9 120.8
C10 C9 H9 120.8
C11 C10 C9 120.4(12)
C11 C10 H10 119.8
C9 C10 H10 119.8
C10 C11 C12 121.1(11)
C10 C11 H11 119.5
C12 C11 H11 119.5
C11 C12 C7 120.6(11)
C11 C12 H12 119.7
C7 C12 H12 119.7
C14 C13 C18 118.2(11)
C14 C13 P1 119.3(10)
C18 C13 P1 122.5(9)
C15 C14 C13 121.9(13)
C15 C14 H14 119.0
C13 C14 H14 119.0
C14 C15 C16 121.9(13)
C14 C15 H15 119.1
C16 C15 H15 119.1
C15 C16 C17 119.6(12)
C15 C16 H16 120.2
C17 C16 H16 120.2
C16 C17 C18 119.8(12)
C16 C17 H17 120.1
C18 C17 H17 120.1
C17 C18 C13 118.7(11)
C17 C18 H18 120.7
C13 C18 H18 120.7
C20 C19 Au1 109.3(7)
C20 C19 H19A 109.8
Au1 C19 H19A 109.8
C20 C19 H19B 109.8
Au1 C19 H19B 109.8
H19A C19 H19B 108.3
N1 C20 C21 102.4(9)
N1 C20 C19 114.4(9)
C21 C20 C19 112.4(9)
N1 C20 H20 109.1
C21 C20 H20 109.1
C19 C20 H20 109.1
C22 C21 C20 105.7(9)
C22 C21 H21A 110.6
C20 C21 H21A 110.6
C22 C21 H21B 110.6
C20 C21 H21B 110.6
H21A C21 H21B 108.7
C21 C22 C30 110.4(9)
C21 C22 C24 114.8(10)
C30 C22 C24 108.7(9)
C21 C22 C23 99.2(9)
C30 C22 C23 114.0(10)
C24 C22 C23 109.6(9)
N1 C23 C22 104.6(9)
N1 C23 H23A 110.8
C22 C23 H23A 110.8
N1 C23 H23B 110.8
C22 C23 H23B 110.8
H23A C23 H23B 108.9
C29 C24 C25 118.0(12)
C29 C24 C22 119.1(11)
C25 C24 C22 122.7(11)
C24 C25 C26 119.4(14)
C24 C25 H25 120.3
C26 C25 H25 120.3
C27 C26 C25 121.8(15)
C27 C26 H26 119.1
C25 C26 H26 119.1
C26 C27 C28 119.6(14)
C26 C27 H27 120.2
C28 C27 H27 120.2
C27 C28 C29 119.6(14)
C27 C28 H28 120.2
C29 C28 H28 120.2
C24 C29 C28 121.4(13)
C24 C29 H29 119.3
C28 C29 H29 119.3
C31 C30 C35 118.6(12)
C31 C30 C22 118.1(12)
C35 C30 C22 123.3(11)
C30 C31 C32 120.3(15)
C30 C31 H31 119.8
C32 C31 H31 119.8
C33 C32 C31 120.7(16)
C33 C32 H32 119.7
C31 C32 H32 119.7
C32 C33 C34 119.7(14)
C32 C33 H33 120.1
C34 C33 H33 120.1
C33 C34 C35 119.6(15)
C33 C34 H34 120.2
C35 C34 H34 120.2
C30 C35 C34 120.9(14)
C30 C35 H35 119.5
C34 C35 H35 119.5
O1 C36 N1 122.4(11)
O1 C36 N2 121.3(11)
N1 C36 N2 116.2(10)
N2 C37 C39 111.1(12)
N2 C37 C40 104.8(10)
C39 C37 C40 108.7(12)
N2 C37 C38 111.0(10)
C39 C37 C38 112.3(12)
C40 C37 C38 108.6(11)
C37 C38 H38A 109.5
C37 C38 H38B 109.5
H38A C38 H38B 109.5
C37 C38 H38C 109.5
H38A C38 H38C 109.5
H38B C38 H38C 109.5
C37 C39 H39A 109.5
C37 C39 H39B 109.5
H39A C39 H39B 109.5
C37 C39 H39C 109.5
H39A C39 H39C 109.5
H39B C39 H39C 109.5
C37 C40 H40A 109.5
C37 C40 H40B 109.5
H40A C40 H40B 109.5
C37 C40 H40C 109.5
H40A C40 H40C 109.5
H40B C40 H40C 109.5
O2 C41 H41A 109.7
O2 C41 H41B 109.5
H41A C41 H41B 109.4
O2 C41 H41C 109.5
H41A C41 H41C 109.4
H41B C41 H41C 109.4
O2 C42 C43 113(2)
O2 C42 H42A 109.0
C43 C42 H42A 109.0
O2 C42 H42B 109.0
C43 C42 H42B 109.0
H42A C42 H42B 107.8
O3 C43 C42 111(2)
O3 C43 H43A 109.4
C42 C43 H43A 109.4
O3 C43 H43B 109.4
C42 C43 H43B 109.4
H43A C43 H43B 108.0
O3 C44 H44A 109.5
O3 C44 H44B 109.5
H44A C44 H44B 109.5
O3 C44 H44C 109.5
H44A C44 H44C 109.5
H44B C44 H44C 109.5
C36 N1 C23 119.9(9)
C36 N1 C20 124.3(9)
C23 N1 C20 110.1(9)
C36 N2 C37 125.1(10)
C36 N2 H2A 117.4
C37 N2 H2A 117.4
C1 P1 C7 107.9(5)
C1 P1 C13 107.9(5)
C7 P1 C13 105.0(5)
C1 P1 Au1 108.9(3)
C7 P1 Au1 113.2(4)
C13 P1 Au1 113.7(4)
C19 Au1 P1 176.1(3)
C42 O2 C41 107(2)
C43 O3 C44 111(2)

loop_
_geom_bond_atom_site_label_1
_geom_bond_atom_site_label_2
_geom_bond_distance
C1 C2 1.375(15)
C1 C6 1.435(15)
C1 P1 1.778(9)
C2 C3 1.389(17)
C2 H2 0.9500
C3 C4 1.371(19)
C3 H3 0.9500
C4 C5 1.368(19)
C4 H4 0.9500
C5 C6 1.395(16)
C5 H5 0.9500
C6 H6 0.9500
C7 C8 1.395(15)
C7 C12 1.408(16)
C7 P1 1.807(11)
C8 C9 1.385(17)
C8 H8 0.9500
C9 C10 1.417(18)
C9 H9 0.9500
C10 C11 1.359(18)
C10 H10 0.9500
C11 C12 1.363(16)
C11 H11 0.9500
C12 H12 0.9500
C13 C14 1.351(17)
C13 C18 1.438(16)
C13 P1 1.812(11)
C14 C15 1.348(19)
C14 H14 0.9500
C15 C16 1.359(19)
C15 H15 0.9500
C16 C17 1.377(18)
C16 H16 0.9500
C17 C18 1.405(17)
C17 H17 0.9500
C18 H18 0.9500
C19 C20 1.551(15)
C19 Au1 2.073(11)
C19 H19A 0.9900
C19 H19B 0.9900
C20 N1 1.503(13)
C20 C21 1.533(16)
C20 H20 1.0000
C21 C22 1.521(16)
C21 H21A 0.9900
C21 H21B 0.9900
C22 C30 1.533(16)
C22 C24 1.538(15)
C22 C23 1.549(15)
C23 N1 1.459(14)
C23 H23A 0.9900
C23 H23B 0.9900
C24 C29 1.385(17)
C24 C25 1.388(18)
C25 C26 1.389(19)
C25 H25 0.9500
C26 C27 1.36(2)
C26 H26 0.9500
C27 C28 1.36(2)
C27 H27 0.9500
C28 C29 1.392(19)
C28 H28 0.9500
C29 H29 0.9500
C30 C31 1.375(18)
C30 C35 1.378(19)
C31 C32 1.40(2)
C31 H31 0.9500
C32 C33 1.37(3)
C32 H32 0.9500
C33 C34 1.37(2)
C33 H33 0.9500
C34 C35 1.403(18)
C34 H34 0.9500
C35 H35 0.9500
C36 O1 1.234(13)
C36 N1 1.349(15)
C36 N2 1.389(14)
C37 N2 1.443(15)
C37 C39 1.514(19)
C37 C40 1.530(17)
C37 C38 1.550(18)
C38 H38A 0.9800
C38 H38B 0.9800
C38 H38C 0.9800
C39 H39A 0.9800
C39 H39B 0.9800
C39 H39C 0.9800
C40 H40A 0.9800
C40 H40B 0.9800
C40 H40C 0.9800
C41 O2 1.40(3)
C41 H41A 0.9809
C41 H41B 0.9809
C41 H41C 0.9809
C42 O2 1.38(2)
C42 C43 1.46(3)
C42 H42A 0.9900
C42 H42B 0.9900
C43 O3 1.30(3)
C43 H43A 0.9900
C43 H43B 0.9900
C44 O3 1.44(3)
C44 H44A 0.9800
C44 H44B 0.9800
C44 H44C 0.9800
N2 H2A 0.8800
P1 Au1 2.293(3)
